data_2226672
loop_
_publ_author_name
'Cang, Hui'
'Ji, Jin-Xiu'
'Wang, Si-Qing'
'Wang, Jin-Tang'

_publ_section_title
;
 4,5-Diaza-9<i>H</i>-fluoren-9-imine
;
_journal_coeditor_code SJ5007
_journal_issue 7
_journal_name_full 'Acta Crystallographica Section E'
_journal_page_first o1802
_journal_paper_doi 10.1107/S1600536810020441
_journal_volume 66
_journal_year 2010
_chemical_formula_iupac 'C11 H7 N3'
_chemical_formula_moiety 'C11 H7 N3'
_chemical_formula_sum 'C11 H7 N3'
_chemical_formula_weight 181.20
_chemical_name_systematic
;
4,5-Diaza-9<i>H</i>-fluoren-9-imine
;
_space_group_IT_number 14
_symmetry_cell_setting monoclinic
_symmetry_space_group_name_Hall '-P 2ybc'
_symmetry_space_group_name_H-M 'P 1 21/c 1'
_atom_sites_solution_hydrogens geom
_atom_sites_solution_primary direct
_atom_sites_solution_secondary difmap
_audit_creation_method SHELXL-97
_cell_angle_alpha 90.00
_cell_angle_beta 99.74(3)
_cell_angle_gamma 90.00
_cell_formula_units_Z 4
_cell_length_a 10.008(2)
_cell_length_b 12.407(3)
_cell_length_c 6.8140(14)
_cell_measurement_reflns_used 25
_cell_measurement_temperature 293(2)
_cell_measurement_theta_max 13
_cell_measurement_theta_min 10
_cell_volume 833.9(3)
_computing_cell_refinement 'CAD-4 Software (Enraf--Nonius, 1985)'
_computing_data_collection 'CAD-4 Software (Enraf--Nonius, 1985)'
_computing_data_reduction 'XCAD4 (Harms & Wocadlo, 1995)'
_computing_molecular_graphics 'SHELXTL (Sheldrick, 2008)'
_computing_publication_material 'SHELXTL (Sheldrick, 2008)'
_computing_structure_refinement 'SHELXL97 (Sheldrick, 2008)'
_computing_structure_solution 'SHELXS97 (Sheldrick, 2008)'
_diffrn_ambient_temperature 293(2)
_diffrn_measured_fraction_theta_full 0.997
_diffrn_measured_fraction_theta_max 0.997
_diffrn_measurement_device_type 'Enraf--Nonius CAD-4'
_diffrn_measurement_method \w/2\q
_diffrn_radiation_monochromator graphite
_diffrn_radiation_source 'fine-focus sealed tube'
_diffrn_radiation_type MoK\a
_diffrn_radiation_wavelength 0.71073
_diffrn_reflns_av_R_equivalents 0.0216
_diffrn_reflns_av_sigmaI/netI 0.0350
_diffrn_reflns_limit_h_max 11
_diffrn_reflns_limit_h_min -11
_diffrn_reflns_limit_k_max 14
_diffrn_reflns_limit_k_min 0
_diffrn_reflns_limit_l_max 8
_diffrn_reflns_limit_l_min 0
_diffrn_reflns_number 1638
_diffrn_reflns_theta_full 25.28
_diffrn_reflns_theta_max 25.28
_diffrn_reflns_theta_min 2.06
_diffrn_standards_decay_% 0
_diffrn_standards_interval_count 200
_diffrn_standards_interval_time 120
_diffrn_standards_number 3
_exptl_absorpt_coefficient_mu 0.091
_exptl_absorpt_correction_T_max 0.9910
_exptl_absorpt_correction_T_min 0.9732
_exptl_absorpt_correction_type psi-scan
_exptl_absorpt_process_details '(North <i>et al.</i>,  1968)'
_exptl_crystal_colour colourless
_exptl_crystal_density_diffrn 1.443
_exptl_crystal_density_method 'not measured'
_exptl_crystal_description block
_exptl_crystal_F_000 376
_exptl_crystal_size_max 0.30
_exptl_crystal_size_mid 0.10
_exptl_crystal_size_min 0.10
_refine_diff_density_max 0.283
_refine_diff_density_min -0.206
_refine_ls_extinction_method none
_refine_ls_goodness_of_fit_ref 1.059
_refine_ls_hydrogen_treatment constr
_refine_ls_matrix_type full
_refine_ls_number_parameters 127
_refine_ls_number_reflns 1503
_refine_ls_number_restraints 40
_refine_ls_restrained_S_all 1.049
_refine_ls_R_factor_all 0.0987
_refine_ls_R_factor_gt 0.0661
_refine_ls_shift/su_max_lt 0.001
_refine_ls_shift/su_mean 0.000
_refine_ls_structure_factor_coef Fsqd
_refine_ls_weighting_details 'calc w=1/[\s^2^(Fo^2^)+(0.0948P)^2^+0.5792P] where P=(Fo^2^+2Fc^2^)/3'
_refine_ls_weighting_scheme calc
_refine_ls_wR_factor_gt 0.1694
_refine_ls_wR_factor_ref 0.1943
_reflns_number_gt 1010
_reflns_number_total 1503
_reflns_threshold_expression I>2\s(I)
_cod_data_source_file sj5007.cif
_cod_data_source_block I
_cod_original_sg_symbol_H-M 'P 21/c'
_cod_database_code 2226672
_cod_database_fobs_code 2226672

loop_
_symmetry_equiv_pos_as_xyz
'x, y, z'
-x,1/2+y,1/2-z
'-x, -y, -z'
' x,1/2-y,1/2+z'

loop_
_atom_site_type_symbol
_atom_site_label
_atom_site_fract_x
_atom_site_fract_y
_atom_site_fract_z
_atom_site_U_iso_or_equiv
_atom_site_adp_type
_atom_site_calc_flag
_atom_site_refinement_flags
_atom_site_occupancy
_atom_site_disorder_assembly
_atom_site_disorder_group
N N1 0.8062(3) 0.5097(2) 0.3404(5) 0.0530(8) Uani d . 1 . .
H H1 0.7491 0.5497 0.3246 0.079 Uiso calc R 1 . .
N N2 0.7922(3) 0.1271(2) 0.3022(4) 0.0488(8) Uani d . 1 . .
N N3 0.5012(3) 0.2137(2) 0.2363(4) 0.0455(7) Uani d . 1 . .
C C1 0.9253(4) 0.1124(3) 0.3376(5) 0.0540(10) Uani d . 1 . .
H H1A 0.9567 0.0418 0.3391 0.065 Uiso calc R 1 . .
C C2 0.7547(3) 0.2304(2) 0.3049(5) 0.0410(8) Uani d U 1 . .
C C3 0.8433(3) 0.3171(2) 0.3340(4) 0.0389(8) Uani d U 1 . .
C C4 0.9804(4) 0.2998(3) 0.3749(5) 0.0508(9) Uani d . 1 . .
H H4A 1.0425 0.3559 0.4027 0.061 Uiso calc R 1 . .
C C5 1.0202(4) 0.1925(3) 0.3720(6) 0.0545(10) Uani d . 1 . .
H H5A 1.1119 0.1751 0.3935 0.065 Uiso calc R 1 . .
C C6 0.6122(3) 0.2709(2) 0.2711(4) 0.0360(7) Uani d U 1 . .
C C7 0.6173(3) 0.3850(2) 0.2811(5) 0.0422(8) Uani d U 1 . .
C C8 0.7604(3) 0.4188(2) 0.3239(5) 0.0441(8) Uani d U 1 . .
C C9 0.3856(3) 0.2703(3) 0.2096(5) 0.0496(9) Uani d . 1 . .
H H9A 0.3044 0.2324 0.1837 0.060 Uiso calc R 1 . .
C C10 0.3791(3) 0.3820(3) 0.2181(6) 0.0546(10) Uani d . 1 . .
H H10A 0.2955 0.4167 0.2002 0.066 Uiso calc R 1 . .
C C11 0.4973(3) 0.4412(3) 0.2531(5) 0.0505(9) Uani d . 1 . .
H H11A 0.4959 0.5161 0.2576 0.061 Uiso calc R 1 . .

loop_
_atom_site_aniso_label
_atom_site_aniso_U_11
_atom_site_aniso_U_22
_atom_site_aniso_U_33
_atom_site_aniso_U_12
_atom_site_aniso_U_13
_atom_site_aniso_U_23
N1 0.0453(17) 0.0273(15) 0.083(2) -0.0112(13) 0.0014(15) 0.0041(14)
N2 0.0498(18) 0.0401(16) 0.0546(17) 0.0120(14) 0.0033(13) 0.0013(13)
N3 0.0466(17) 0.0278(14) 0.0614(17) -0.0041(12) 0.0071(13) -0.0015(12)
C1 0.058(2) 0.041(2) 0.063(2) 0.0158(18) 0.0088(17) 0.0032(17)
C2 0.0445(18) 0.0317(17) 0.0454(18) 0.0036(14) 0.0032(14) -0.0001(14)
C3 0.0430(18) 0.0370(17) 0.0380(15) -0.0060(14) 0.0105(13) 0.0004(13)
C4 0.045(2) 0.046(2) 0.059(2) -0.0079(16) 0.0011(16) 0.0065(16)
C5 0.0399(19) 0.065(3) 0.058(2) 0.0084(18) 0.0070(15) 0.0018(18)
C6 0.0387(16) 0.0285(16) 0.0390(16) -0.0005(13) 0.0011(12) -0.0013(12)
C7 0.0478(19) 0.0246(16) 0.0516(18) -0.0031(14) 0.0013(14) 0.0001(13)
C8 0.0497(19) 0.0282(16) 0.0536(19) -0.0097(15) 0.0062(15) -0.0024(14)
C9 0.0339(18) 0.045(2) 0.068(2) -0.0037(15) 0.0030(15) -0.0008(17)
C10 0.045(2) 0.040(2) 0.079(3) 0.0097(17) 0.0094(17) -0.0004(18)
C11 0.056(2) 0.0250(17) 0.069(2) 0.0054(16) 0.0049(17) 0.0010(16)

loop_
_atom_type_symbol
_atom_type_description
_atom_type_scat_dispersion_real
_atom_type_scat_dispersion_imag
_atom_type_scat_source
C C 0.0033 0.0016 'International Tables Vol C Tables 4.2.6.8 and 6.1.1.4'
H H 0.0000 0.0000 'International Tables Vol C Tables 4.2.6.8 and 6.1.1.4'
N N 0.0061 0.0033 'International Tables Vol C Tables 4.2.6.8 and 6.1.1.4'

loop_
_geom_angle_atom_site_label_1
_geom_angle_atom_site_label_2
_geom_angle_atom_site_label_3
_geom_angle_site_symmetry_1
_geom_angle_site_symmetry_3
_geom_angle
_geom_angle_publ_flag
C8 N1 H1 . . 109.5 ?
C1 N2 C2 . . 113.9(3) ?
C6 N3 C9 . . 115.4(3) ?
N2 C1 C5 . . 125.4(3) ?
N2 C1 H1A . . 117.3 ?
C5 C1 H1A . . 117.3 ?
N2 C2 C3 . . 124.9(3) ?
N2 C2 C6 . . 125.7(3) ?
C3 C2 C6 . . 109.4(3) ?
C4 C3 C2 . . 120.1(3) ?
C4 C3 C8 . . 131.7(3) ?
C2 C3 C8 . . 108.0(3) ?
C3 C4 C5 . . 115.2(3) ?
C3 C4 H4A . . 122.4 ?
C5 C4 H4A . . 122.4 ?
C1 C5 C4 . . 120.4(3) ?
C1 C5 H5A . . 119.8 ?
C4 C5 H5A . . 119.8 ?
N3 C6 C7 . . 125.1(3) ?
N3 C6 C2 . . 127.3(3) ?
C7 C6 C2 . . 107.6(3) ?
C11 C7 C6 . . 118.5(3) ?
C11 C7 C8 . . 132.9(3) ?
C6 C7 C8 . . 108.6(3) ?
N1 C8 C7 . . 128.4(3) ?
N1 C8 C3 . . 125.3(3) ?
C7 C8 C3 . . 106.3(2) ?
N3 C9 C10 . . 124.3(3) ?
N3 C9 H9A . . 117.9 ?
C10 C9 H9A . . 117.9 ?
C11 C10 C9 . . 119.5(3) ?
C11 C10 H10A . . 120.2 ?
C9 C10 H10A . . 120.2 ?
C7 C11 C10 . . 117.3(3) ?
C7 C11 H11A . . 121.3 ?
C10 C11 H11A . . 121.3 ?

loop_
_geom_bond_atom_site_label_1
_geom_bond_atom_site_label_2
_geom_bond_site_symmetry_2
_geom_bond_distance
_geom_bond_publ_flag
N1 C8 . 1.216(4) ?
N1 H1 . 0.7500 ?
N2 C1 . 1.325(4) ?
N2 C2 . 1.336(4) ?
N3 C6 . 1.305(4) ?
N3 C9 . 1.340(4) ?
C1 C5 . 1.367(5) ?
C1 H1A . 0.9300 ?
C2 C3 . 1.386(4) ?
C2 C6 . 1.493(4) ?
C3 C4 . 1.371(5) ?
C3 C8 . 1.505(4) ?
C4 C5 . 1.391(5) ?
C4 H4A . 0.9300 ?
C5 H5A . 0.9300 ?
C6 C7 . 1.417(4) ?
C7 C11 . 1.373(4) ?
C7 C8 . 1.473(4) ?
C9 C10 . 1.389(5) ?
C9 H9A . 0.9300 ?
C10 C11 . 1.379(5) ?
C10 H10A . 0.9300 ?
C11 H11A . 0.9300 ?

loop_
_geom_hbond_atom_site_label_D
_geom_hbond_atom_site_label_H
_geom_hbond_atom_site_label_A
_geom_hbond_site_symmetry_A
_geom_hbond_distance_DH
_geom_hbond_distance_HA
_geom_hbond_distance_DA
_geom_hbond_angle_DHA
C11 H11A N3 2_655 0.93 2.45 3.382(4) 178.1
C4 H4A N1 3_766 0.93 2.69 3.536(4) 151.5

loop_
_geom_torsion_atom_site_label_1
_geom_torsion_atom_site_label_2
_geom_torsion_atom_site_label_3
_geom_torsion_atom_site_label_4
_geom_torsion_site_symmetry_1
_geom_torsion_site_symmetry_2
_geom_torsion_site_symmetry_3
_geom_torsion_site_symmetry_4
_geom_torsion
_geom_torsion_publ_flag
C2 N2 C1 C5 . . . . -0.8(5) ?
C1 N2 C2 C3 . . . . 2.3(5) ?
C1 N2 C2 C6 . . . . -179.7(3) ?
N2 C2 C3 C4 . . . . -4.0(5) ?
C6 C2 C3 C4 . . . . 177.8(3) ?
N2 C2 C3 C8 . . . . 179.3(3) ?
C6 C2 C3 C8 . . . . 1.1(3) ?
C2 C3 C4 C5 . . . . 3.7(5) ?
C8 C3 C4 C5 . . . . 179.5(3) ?
N2 C1 C5 C4 . . . . 1.0(6) ?
C3 C4 C5 C1 . . . . -2.4(5) ?
C9 N3 C6 C7 . . . . -0.2(5) ?
C9 N3 C6 C2 . . . . -179.5(3) ?
N2 C2 C6 N3 . . . . 1.0(5) ?
C3 C2 C6 N3 . . . . 179.3(3) ?
N2 C2 C6 C7 . . . . -178.4(3) ?
C3 C2 C6 C7 . . . . -0.1(3) ?
N3 C6 C7 C11 . . . . 0.2(5) ?
C2 C6 C7 C11 . . . . 179.6(3) ?
N3 C6 C7 C8 . . . . 179.7(3) ?
C2 C6 C7 C8 . . . . -0.9(4) ?
C11 C7 C8 N1 . . . . -1.9(6) ?
C6 C7 C8 N1 . . . . 178.7(4) ?
C11 C7 C8 C3 . . . . -179.1(3) ?
C6 C7 C8 C3 . . . . 1.5(4) ?
C4 C3 C8 N1 . . . . 5.0(6) ?
C2 C3 C8 N1 . . . . -178.9(3) ?
C4 C3 C8 C7 . . . . -177.8(3) ?
C2 C3 C8 C7 . . . . -1.6(3) ?
C6 N3 C9 C10 . . . . -0.4(5) ?
N3 C9 C10 C11 . . . . 1.0(6) ?
C6 C7 C11 C10 . . . . 0.4(5) ?
C8 C7 C11 C10 . . . . -179.0(3) ?
C9 C10 C11 C7 . . . . -0.9(5) ?

loop_
_cod_related_entry_id
_cod_related_entry_database
_cod_related_entry_code
1 ChemSpider 30656137
